data_4021049
loop_
_publ_author_name
'Danielle Skropeta'
'Katrina A. Jolliffe'
'Peter Turner'

_publ_section_title
;
 Pseudoprolines as Removable Turn Inducers:
 Tools for the Cyclization of Small Peptides
;
_journal_name_full 'Journal of Organic Chemistry'
_journal_page_first 8804
_journal_page_last 8809
_journal_paper_doi 10.1021/jo0484732
_journal_volume 69
_journal_year 2004
_chemical_absolute_configuration syn
_chemical_formula_sum 'C36 H64 N6 O11'
_chemical_formula_weight 756.93
_space_group_IT_number 19
_symmetry_cell_setting orthorhombic
_symmetry_Int_Tables_number 19
_symmetry_space_group_name_Hall 'P 2ac 2ab'
_symmetry_space_group_name_H-M 'P 21 21 21'
_cell_angle_alpha 90.00
_cell_angle_beta 90.00
_cell_angle_gamma 90.00
_cell_formula_units_Z 4
_cell_length_a 13.964(3)
_cell_length_b 14.014(3)
_cell_length_c 21.067(4)
_cell_measurement_temperature 150(2)
_cell_volume 4122.6(15)
_diffrn_ambient_temperature 150(2)
_exptl_crystal_density_diffrn 1.220
_cod_database_code 4021049

loop_
_symmetry_equiv_pos_as_xyz
'x, y, z'
'-x+1/2, -y, z+1/2'
'x+1/2, -y+1/2, -z'
'-x, y+1/2, -z+1/2'

loop_
_atom_site_label
_atom_site_type_symbol
_atom_site_fract_x
_atom_site_fract_y
_atom_site_fract_z
_atom_site_U_iso_or_equiv
_atom_site_adp_type
_atom_site_occupancy
_atom_site_symmetry_multiplicity
_atom_site_calc_flag
_atom_site_refinement_flags
_atom_site_disorder_assembly
_atom_site_disorder_group
O1 O 0.47116(8) 0.55223(8) 0.39380(5) 0.0296(3) Uani 1 1 d . . .
O2 O 0.31476(8) 0.42801(8) 0.24828(5) 0.0256(3) Uani 1 1 d . . .
O3 O 0.07726(8) 0.26530(8) 0.37308(5) 0.0280(3) Uani 1 1 d . . .
O4 O 0.05478(8) 0.37455(8) 0.18081(5) 0.0268(3) Uani 1 1 d . . .
O5 O -0.03895(9) 0.57233(8) 0.31339(5) 0.0321(3) Uani 1 1 d . . .
O6 O -0.11517(8) 0.38586(8) 0.50278(5) 0.0302(3) Uani 1 1 d . . .
O7 O -0.06311(8) 0.68231(9) 0.58649(5) 0.0322(3) Uani 1 1 d . . .
O8 O 0.20385(8) 0.57602(8) 0.54302(5) 0.0294(3) Uani 1 1 d . . .
O9 O 0.18772(8) 0.48779(8) 0.40327(5) 0.0292(3) Uani 1 1 d . . .
N1 N 0.36478(9) 0.45162(9) 0.34913(6) 0.0200(3) Uani 1 1 d . . .
N2 N 0.17191(9) 0.31308(10) 0.29117(7) 0.0211(3) Uani 1 1 d . . .
H2N H 0.1739(13) 0.3375(14) 0.2564(9) 0.037(6) Uiso 1 1 d . . .
N3 N -0.01404(9) 0.42494(9) 0.27293(6) 0.0193(3) Uani 1 1 d . . .
N4 N -0.06383(10) 0.49652(10) 0.43234(6) 0.0222(3) Uani 1 1 d . . .
H4N H -0.0381(12) 0.5473(13) 0.4267(8) 0.022(5) Uiso 1 1 d . . .
N5 N 0.04281(9) 0.57308(9) 0.54701(6) 0.0227(3) Uani 1 1 d . . .
N6 N 0.22568(9) 0.40503(9) 0.49204(6) 0.0212(3) Uani 1 1 d . . .
H6N H 0.2760(13) 0.3854(12) 0.5158(8) 0.028(5) Uiso 1 1 d . . .
C1 C 0.35206(10) 0.43997(11) 0.41763(7) 0.0204(3) Uani 1 1 d . . .
H1 H 0.3810 0.3788 0.4328 0.024 Uiso 1 1 calc R . .
C2 C 0.40713(12) 0.52722(12) 0.44405(7) 0.0274(4) Uani 1 1 d . . .
H2 H 0.3616 0.5809 0.4522 0.033 Uiso 1 1 calc R . .
C3 C 0.42154(11) 0.53887(12) 0.33520(7) 0.0253(4) Uani 1 1 d . . .
C4 C 0.31561(10) 0.40393(11) 0.30421(7) 0.0196(3) Uani 1 1 d . . .
C5 C 0.26501(10) 0.31093(11) 0.32267(7) 0.0200(3) Uani 1 1 d . . .
H5 H 0.2563 0.3079 0.3697 0.024 Uiso 1 1 calc R . .
C6 C 0.08702(11) 0.29705(10) 0.31911(7) 0.0198(3) Uani 1 1 d . . .
C7 C -0.00132(11) 0.32095(11) 0.27822(7) 0.0206(3) Uani 1 1 d . . .
H7 H -0.0599 0.2914 0.2972 0.025 Uiso 1 1 calc R . .
C8 C 0.00728(12) 0.29275(12) 0.20828(8) 0.0246(4) Uani 1 1 d . . .
H8 H 0.0507 0.2362 0.2049 0.030 Uiso 1 1 calc R . .
C9 C 0.02267(11) 0.46098(12) 0.21082(7) 0.0252(4) Uani 1 1 d . . .
C10 C -0.04524(11) 0.48530(11) 0.31879(7) 0.0218(3) Uani 1 1 d . . .
C11 C -0.09540(10) 0.44329(11) 0.37676(7) 0.0211(3) Uani 1 1 d . . .
H11 H -0.0761 0.3750 0.3816 0.025 Uiso 1 1 calc R . .
C12 C -0.07790(11) 0.46406(12) 0.49115(8) 0.0235(3) Uani 1 1 d . . .
C13 C -0.05232(11) 0.52937(12) 0.54649(7) 0.0236(3) Uani 1 1 d . . .
H13 H -0.0618 0.4937 0.5871 0.028 Uiso 1 1 calc R . .
C14 C -0.11585(12) 0.61881(13) 0.54724(8) 0.0304(4) Uani 1 1 d . . .
H14 H -0.1215 0.6456 0.5034 0.036 Uiso 1 1 calc R . .
C15 C 0.03596(12) 0.67434(12) 0.57051(8) 0.0274(4) Uani 1 1 d . . .
C16 C 0.12950(11) 0.53101(12) 0.53787(7) 0.0225(3) Uani 1 1 d . . .
C17 C 0.13282(11) 0.42433(11) 0.51972(7) 0.0209(3) Uani 1 1 d . . .
H17 H 0.0831 0.4128 0.4864 0.025 Uiso 1 1 calc R . .
C18 C 0.24677(11) 0.44674(11) 0.43625(7) 0.0211(3) Uani 1 1 d . . .
C19 C 0.46380(14) 0.50606(14) 0.50340(8) 0.0395(5) Uani 1 1 d . . .
H19A H 0.5092 0.4543 0.4949 0.059 Uiso 1 1 calc R . .
H19B H 0.4200 0.4868 0.5374 0.059 Uiso 1 1 calc R . .
H19C H 0.4989 0.5634 0.5164 0.059 Uiso 1 1 calc R . .
C20 C 0.49709(13) 0.52216(14) 0.28496(8) 0.0340(4) Uani 1 1 d . . .
H20A H 0.5417 0.5761 0.2844 0.051 Uiso 1 1 calc R . .
H20B H 0.4663 0.5162 0.2433 0.051 Uiso 1 1 calc R . .
H20C H 0.5322 0.4634 0.2946 0.051 Uiso 1 1 calc R . .
C21 C 0.35674(13) 0.62251(12) 0.31992(8) 0.0318(4) Uani 1 1 d . . .
H21A H 0.3100 0.6308 0.3542 0.048 Uiso 1 1 calc R . .
H21B H 0.3230 0.6102 0.2799 0.048 Uiso 1 1 calc R . .
H21C H 0.3953 0.6806 0.3158 0.048 Uiso 1 1 calc R . .
C22 C 0.32604(11) 0.22565(11) 0.29983(8) 0.0232(3) Uani 1 1 d . . .
H22 H 0.3281 0.2270 0.2524 0.028 Uiso 1 1 calc R . .
C23 C 0.42758(12) 0.23255(14) 0.32431(10) 0.0402(5) Uani 1 1 d . . .
H23A H 0.4268 0.2365 0.3708 0.060 Uiso 1 1 calc R . .
H23B H 0.4582 0.2898 0.3069 0.060 Uiso 1 1 calc R . .
H23C H 0.4636 0.1759 0.3112 0.060 Uiso 1 1 calc R . .
C24 C 0.28106(14) 0.13252(13) 0.32018(11) 0.0458(5) Uani 1 1 d . . .
H24A H 0.3174 0.0792 0.3021 0.069 Uiso 1 1 calc R . .
H24B H 0.2148 0.1298 0.3050 0.069 Uiso 1 1 calc R . .
H24C H 0.2818 0.1281 0.3666 0.069 Uiso 1 1 calc R . .
C25 C -0.08746(12) 0.26873(13) 0.17713(9) 0.0330(4) Uani 1 1 d . . .
H25A H -0.1360 0.3151 0.1904 0.049 Uiso 1 1 calc R . .
H25B H -0.1075 0.2045 0.1900 0.049 Uiso 1 1 calc R . .
H25C H -0.0802 0.2710 0.1309 0.049 Uiso 1 1 calc R . .
C26 C -0.05664(13) 0.50796(14) 0.17273(8) 0.0363(4) Uani 1 1 d . . .
H26A H -0.0333 0.5222 0.1299 0.055 Uiso 1 1 calc R . .
H26B H -0.0762 0.5673 0.1937 0.055 Uiso 1 1 calc R . .
H26C H -0.1116 0.4647 0.1701 0.055 Uiso 1 1 calc R . .
C27 C 0.10854(12) 0.52622(12) 0.21625(9) 0.0346(4) Uani 1 1 d . . .
H27A H 0.1511 0.5028 0.2498 0.052 Uiso 1 1 calc R . .
H27B H 0.0870 0.5909 0.2267 0.052 Uiso 1 1 calc R . .
H27C H 0.1431 0.5272 0.1758 0.052 Uiso 1 1 calc R . .
C28 C -0.20632(11) 0.44895(13) 0.36995(8) 0.0276(4) Uani 1 1 d . . .
H28 H -0.2341 0.4216 0.4097 0.033 Uiso 1 1 calc R . .
C29 C -0.24154(12) 0.38699(14) 0.31542(9) 0.0366(4) Uani 1 1 d . . .
H29A H -0.3117 0.3866 0.3150 0.055 Uiso 1 1 calc R . .
H29B H -0.2179 0.3217 0.3210 0.055 Uiso 1 1 calc R . .
H29C H -0.2177 0.4127 0.2752 0.055 Uiso 1 1 calc R . .
C30 C -0.24458(13) 0.55077(14) 0.36424(10) 0.0439(5) Uani 1 1 d . . .
H30A H -0.2259 0.5775 0.3231 0.066 Uiso 1 1 calc R . .
H30B H -0.2178 0.5901 0.3984 0.066 Uiso 1 1 calc R . .
H30C H -0.3146 0.5501 0.3676 0.066 Uiso 1 1 calc R . .
C31 C -0.21458(13) 0.60392(16) 0.57551(10) 0.0459(5) Uani 1 1 d . . .
H31A H -0.2083 0.5801 0.6190 0.069 Uiso 1 1 calc R . .
H31B H -0.2499 0.5574 0.5499 0.069 Uiso 1 1 calc R . .
H31C H -0.2493 0.6647 0.5759 0.069 Uiso 1 1 calc R . .
C32 C 0.08994(14) 0.69209(14) 0.63169(9) 0.0380(5) Uani 1 1 d . . .
H32A H 0.0725 0.7549 0.6486 0.057 Uiso 1 1 calc R . .
H32B H 0.1590 0.6902 0.6234 0.057 Uiso 1 1 calc R . .
H32C H 0.0733 0.6427 0.6627 0.057 Uiso 1 1 calc R . .
C33 C 0.06340(14) 0.74345(13) 0.51832(9) 0.0388(5) Uani 1 1 d . . .
H33A H 0.0176 0.7381 0.4832 0.058 Uiso 1 1 calc R . .
H33B H 0.1279 0.7283 0.5030 0.058 Uiso 1 1 calc R . .
H33C H 0.0624 0.8087 0.5350 0.058 Uiso 1 1 calc R . .
C34 C 0.11192(11) 0.35780(11) 0.57571(7) 0.0228(3) Uani 1 1 d . . .
H34 H 0.0449 0.3711 0.5898 0.027 Uiso 1 1 calc R . .
C35 C 0.17710(12) 0.37571(13) 0.63269(8) 0.0312(4) Uani 1 1 d . . .
H35A H 0.2437 0.3631 0.6207 0.047 Uiso 1 1 calc R . .
H35B H 0.1587 0.3332 0.6676 0.047 Uiso 1 1 calc R . .
H35C H 0.1707 0.4422 0.6464 0.047 Uiso 1 1 calc R . .
C36 C 0.11525(13) 0.25339(12) 0.55412(9) 0.0309(4) Uani 1 1 d . . .
H36A H 0.1807 0.2370 0.5413 0.046 Uiso 1 1 calc R . .
H36B H 0.0718 0.2444 0.5181 0.046 Uiso 1 1 calc R . .
H36C H 0.0954 0.2119 0.5892 0.046 Uiso 1 1 calc R . .
O10 O -0.10830(10) 0.20815(10) 0.44222(7) 0.0385(3) Uani 1 1 d . . .
H101 H -0.1037(19) 0.268(2) 0.4646(12) 0.081(8) Uiso 1 1 d . . .
H102 H -0.0472(18) 0.2149(18) 0.4239(11) 0.071(8) Uiso 1 1 d . . .
O11 O 0.34733(13) 0.71332(12) 0.57210(8) 0.0724(5) Uani 1 1 d D . .
H111 H 0.2838(15) 0.6671(18) 0.5575(12) 0.109 Uiso 1 1 d D . .
H112 H 0.3766(17) 0.6695(18) 0.6102(11) 0.109 Uiso 1 1 d D . .

loop_
_atom_site_aniso_label
_atom_site_aniso_U_11
_atom_site_aniso_U_22
_atom_site_aniso_U_33
_atom_site_aniso_U_23
_atom_site_aniso_U_13
_atom_site_aniso_U_12
O1 0.0292(6) 0.0355(7) 0.0242(6) 0.0038(5) -0.0055(5) -0.0120(5)
O2 0.0249(6) 0.0322(7) 0.0198(6) 0.0020(5) -0.0002(5) -0.0013(5)
O3 0.0227(6) 0.0345(7) 0.0267(6) 0.0077(5) -0.0012(5) 0.0002(5)
O4 0.0290(6) 0.0255(6) 0.0259(6) -0.0013(5) 0.0046(5) 0.0052(5)
O5 0.0424(7) 0.0193(6) 0.0345(6) 0.0009(5) 0.0094(6) 0.0022(5)
O6 0.0337(6) 0.0279(6) 0.0291(6) 0.0031(5) 0.0030(5) -0.0042(5)
O7 0.0334(7) 0.0327(7) 0.0305(6) -0.0074(5) 0.0009(5) 0.0113(6)
O8 0.0259(6) 0.0263(6) 0.0361(7) -0.0048(5) 0.0028(5) -0.0041(5)
O9 0.0255(6) 0.0358(7) 0.0264(6) 0.0060(5) -0.0006(5) 0.0050(5)
N1 0.0201(6) 0.0231(7) 0.0167(6) 0.0014(5) 0.0016(5) -0.0029(6)
N2 0.0187(7) 0.0255(7) 0.0190(7) 0.0026(6) -0.0038(5) -0.0003(6)
N3 0.0195(6) 0.0179(7) 0.0203(6) 0.0023(5) 0.0003(5) 0.0020(5)
N4 0.0234(7) 0.0211(8) 0.0221(7) 0.0011(6) 0.0014(6) -0.0021(6)
N5 0.0235(7) 0.0220(7) 0.0226(7) -0.0024(6) 0.0022(6) 0.0021(6)
N6 0.0197(7) 0.0250(8) 0.0191(7) 0.0018(6) 0.0011(6) 0.0028(6)
C1 0.0213(8) 0.0236(8) 0.0163(7) -0.0002(7) -0.0017(6) -0.0015(7)
C2 0.0327(9) 0.0281(9) 0.0213(8) 0.0014(7) -0.0012(7) -0.0074(8)
C3 0.0258(8) 0.0276(9) 0.0223(8) 0.0016(7) -0.0023(7) -0.0082(7)
C4 0.0141(7) 0.0245(9) 0.0202(8) 0.0005(6) 0.0018(6) 0.0036(6)
C5 0.0172(7) 0.0248(8) 0.0181(7) 0.0002(7) -0.0022(6) -0.0004(6)
C6 0.0188(7) 0.0154(7) 0.0252(8) 0.0002(6) -0.0009(6) 0.0007(6)
C7 0.0169(7) 0.0183(8) 0.0266(8) -0.0001(7) -0.0019(6) 0.0008(6)
C8 0.0241(8) 0.0216(9) 0.0282(9) -0.0013(7) -0.0037(7) 0.0041(7)
C9 0.0278(9) 0.0248(9) 0.0230(8) 0.0027(7) 0.0057(7) 0.0060(7)
C10 0.0188(8) 0.0210(8) 0.0257(8) 0.0009(7) -0.0013(7) 0.0021(7)
C11 0.0204(8) 0.0205(8) 0.0223(8) 0.0010(7) 0.0002(6) 0.0007(7)
C12 0.0161(7) 0.0273(9) 0.0270(8) -0.0016(7) 0.0021(6) 0.0050(7)
C13 0.0225(8) 0.0277(9) 0.0205(8) 0.0006(7) 0.0030(6) 0.0040(7)
C14 0.0312(9) 0.0312(9) 0.0287(9) -0.0034(8) 0.0001(8) 0.0095(8)
C15 0.0302(9) 0.0230(9) 0.0288(9) -0.0041(7) 0.0000(7) 0.0076(7)
C16 0.0248(8) 0.0256(9) 0.0170(8) -0.0002(7) 0.0012(6) 0.0011(7)
C17 0.0187(8) 0.0222(8) 0.0217(8) -0.0016(7) 0.0016(6) 0.0024(7)
C18 0.0244(8) 0.0192(8) 0.0197(8) -0.0028(6) 0.0006(7) 0.0004(7)
C19 0.0504(11) 0.0387(11) 0.0292(9) 0.0062(8) -0.0140(9) -0.0205(9)
C20 0.0256(8) 0.0457(11) 0.0308(9) 0.0036(9) 0.0021(7) -0.0097(8)
C21 0.0387(10) 0.0279(9) 0.0289(9) 0.0032(8) -0.0040(8) -0.0046(8)
C22 0.0207(8) 0.0254(9) 0.0235(8) -0.0019(7) -0.0026(7) 0.0032(7)
C23 0.0274(9) 0.0373(11) 0.0558(12) -0.0133(10) -0.0133(9) 0.0119(8)
C24 0.0404(11) 0.0258(10) 0.0713(14) -0.0010(10) 0.0137(10) 0.0027(9)
C25 0.0310(9) 0.0352(10) 0.0326(9) -0.0052(8) -0.0107(8) 0.0026(8)
C26 0.0380(10) 0.0420(11) 0.0289(9) 0.0088(8) 0.0051(8) 0.0161(9)
C27 0.0334(10) 0.0256(9) 0.0449(11) 0.0039(8) 0.0142(8) 0.0005(8)
C28 0.0187(8) 0.0362(10) 0.0279(9) 0.0003(7) 0.0010(7) 0.0013(7)
C29 0.0219(8) 0.0466(12) 0.0413(11) -0.0055(9) -0.0008(8) -0.0042(8)
C30 0.0302(10) 0.0483(13) 0.0533(12) -0.0087(10) -0.0094(9) 0.0096(9)
C31 0.0313(10) 0.0509(13) 0.0555(13) -0.0056(10) 0.0110(9) 0.0135(9)
C32 0.0442(11) 0.0373(11) 0.0325(10) -0.0111(8) -0.0074(9) 0.0092(9)
C33 0.0475(12) 0.0280(10) 0.0409(11) 0.0062(8) 0.0003(9) 0.0038(9)
C34 0.0191(8) 0.0246(8) 0.0248(8) 0.0022(7) 0.0023(6) 0.0018(7)
C35 0.0351(10) 0.0353(10) 0.0233(9) 0.0019(8) 0.0026(8) 0.0012(8)
C36 0.0325(9) 0.0258(9) 0.0343(10) 0.0032(8) -0.0025(8) -0.0018(8)
O10 0.0344(8) 0.0290(7) 0.0521(9) 0.0016(6) 0.0012(6) -0.0055(6)
O11 0.0789(12) 0.0644(12) 0.0738(12) 0.0129(9) -0.0172(10) -0.0157(10)

loop_
_geom_bond_atom_site_label_1
_geom_bond_atom_site_label_2
_geom_bond_distance
_geom_bond_site_symmetry_2
_geom_bond_publ_flag
O1 C3 1.4280(18) . ?
O1 C2 1.4293(19) . ?
O2 C4 1.2257(17) . ?
O3 C6 1.2285(18) . ?
O4 C9 1.4380(19) . ?
O4 C8 1.4454(19) . ?
O5 C10 1.2281(19) . ?
O6 C12 1.2377(19) . ?
O7 C14 1.420(2) . ?
O7 C15 1.428(2) . ?
O8 C16 1.2196(19) . ?
O9 C18 1.2221(18) . ?
N1 C4 1.3466(19) . ?
N1 C1 1.4632(19) . ?
N1 C3 1.486(2) . ?
N2 C6 1.342(2) . ?
N2 C5 1.4600(19) . ?
N2 H2N 0.809(19) . ?
N3 C10 1.356(2) . ?
N3 C7 1.472(2) . ?
N3 C9 1.493(2) . ?
N4 C12 1.334(2) . ?
N4 C11 1.457(2) . ?
N4 H4N 0.805(18) . ?
N5 C16 1.360(2) . ?
N5 C13 1.463(2) . ?
N5 C15 1.506(2) . ?
N6 C18 1.345(2) . ?
N6 C17 1.447(2) . ?
N6 H6N 0.907(18) . ?
C1 C18 1.525(2) . ?
C1 C2 1.548(2) . ?
C1 H1 1.0000 . ?
C2 C19 1.509(2) . ?
C2 H2 1.0000 . ?
C3 C20 1.513(2) . ?
C3 C21 1.515(2) . ?
C4 C5 1.533(2) . ?
C5 C22 1.545(2) . ?
C5 H5 1.0000 . ?
C6 C7 1.541(2) . ?
C7 C8 1.530(2) . ?
C7 H7 1.0000 . ?
C8 C25 1.515(2) . ?
C8 H8 1.0000 . ?
C9 C27 1.512(2) . ?
C9 C26 1.518(2) . ?
C10 C11 1.526(2) . ?
C11 C28 1.558(2) . ?
C11 H11 1.0000 . ?
C12 C13 1.525(2) . ?
C13 C14 1.536(2) . ?
C13 H13 1.0000 . ?
C14 C31 1.516(3) . ?
C14 H14 1.0000 . ?
C15 C32 1.514(2) . ?
C15 C33 1.514(2) . ?
C16 C17 1.544(2) . ?
C17 C34 1.532(2) . ?
C17 H17 1.0000 . ?
C19 H19A 0.9800 . ?
C19 H19B 0.9800 . ?
C19 H19C 0.9800 . ?
C20 H20A 0.9800 . ?
C20 H20B 0.9800 . ?
C20 H20C 0.9800 . ?
C21 H21A 0.9800 . ?
C21 H21B 0.9800 . ?
C21 H21C 0.9800 . ?
C22 C24 1.511(2) . ?
C22 C23 1.512(2) . ?
C22 H22 1.0000 . ?
C23 H23A 0.9800 . ?
C23 H23B 0.9800 . ?
C23 H23C 0.9800 . ?
C24 H24A 0.9800 . ?
C24 H24B 0.9800 . ?
C24 H24C 0.9800 . ?
C25 H25A 0.9800 . ?
C25 H25B 0.9800 . ?
C25 H25C 0.9800 . ?
C26 H26A 0.9800 . ?
C26 H26B 0.9800 . ?
C26 H26C 0.9800 . ?
C27 H27A 0.9800 . ?
C27 H27B 0.9800 . ?
C27 H27C 0.9800 . ?
C28 C29 1.522(2) . ?
C28 C30 1.528(2) . ?
C28 H28 1.0000 . ?
C29 H29A 0.9800 . ?
C29 H29B 0.9800 . ?
C29 H29C 0.9800 . ?
C30 H30A 0.9800 . ?
C30 H30B 0.9800 . ?
C30 H30C 0.9800 . ?
C31 H31A 0.9800 . ?
C31 H31B 0.9800 . ?
C31 H31C 0.9800 . ?
C32 H32A 0.9800 . ?
C32 H32B 0.9800 . ?
C32 H32C 0.9800 . ?
C33 H33A 0.9800 . ?
C33 H33B 0.9800 . ?
C33 H33C 0.9800 . ?
C34 C35 1.527(2) . ?
C34 C36 1.533(2) . ?
C34 H34 1.0000 . ?
C35 H35A 0.9800 . ?
C35 H35B 0.9800 . ?
C35 H35C 0.9800 . ?
C36 H36A 0.9800 . ?
C36 H36B 0.9800 . ?
C36 H36C 0.9800 . ?
O10 H101 0.97(3) . ?
O10 H102 0.94(2) . ?
O11 H111 1.140(16) . ?
O11 H112 1.090(17) . ?

loop_
_cod_related_entry_id
_cod_related_entry_database
_cod_related_entry_code
1 ChemSpider 21176608
